data_8105350
loop_
_publ_author_name
'Lo, Kong Mun'
'Lee, See Mun'
'Tiekink, Edward R.T.'

_publ_section_title
;
 Crystal structure of bromido-triphenyl-(triphenylarsine
 oxide-\kO)tin(IV), C36H30AsBrOSn
;
_journal_issue 4
_journal_name_full 'Zeitschrift f\"ur Kristallographie - New Crystal Structures'
_journal_page_first 981
_journal_page_last 983
_journal_paper_doi 10.1515/ncrs-2020-0138
_journal_volume 235
_journal_year 2020
_chemical_formula_moiety 'C36 H30 As Br O Sn'
_chemical_formula_sum 'C36 H30 As Br O Sn'
_chemical_formula_weight 752.12
_space_group_crystal_system triclinic
_space_group_IT_number 2
_space_group_name_Hall '-P 1'
_space_group_name_H-M_alt 'P -1'
_atom_sites_solution_hydrogens geom
_atom_sites_solution_primary direct
_atom_sites_solution_secondary difmap
_audit_creation_method SHELXL-2018/3
_cell_angle_alpha 102.3670(10)
_cell_angle_beta 93.3690(10)
_cell_angle_gamma 103.1340(10)
_cell_formula_units_Z 2
_cell_length_a 9.83160(10)
_cell_length_b 10.8781(2)
_cell_length_c 14.9388(2)
_cell_measurement_reflns_used 28007
_cell_measurement_temperature 100(2)
_cell_measurement_theta_max 76.2740
_cell_measurement_theta_min 3.0380
_cell_volume 1510.07(4)
_computing_cell_refinement 'CrysAlisPro [1]'
_computing_data_collection 'CrysAlisPro [1]'
_computing_data_reduction 'CrysAlisPro [1]'
_computing_molecular_graphics 'ORTEP-3 for Windows [4]'
_computing_publication_material 'SHELXL-2018/3 [3]'
_computing_structure_refinement 'SHELXL-2018/3 [3]'
_computing_structure_solution 'SHELXT 2014/5 [2]'
_diffrn_ambient_temperature 100(2)
_diffrn_detector_area_resol_mean 5.2558
_diffrn_measured_fraction_theta_full 1.000
_diffrn_measured_fraction_theta_max 1.000
_diffrn_measurement_device_type 'XtaLAB Synergy, Dualflex, AtlasS2'
_diffrn_measurement_method '\w scans'
_diffrn_radiation_type CuK\a
_diffrn_radiation_wavelength 1.54184
_diffrn_reflns_av_R_equivalents 0.0292
_diffrn_reflns_av_unetI/netI 0.0166
_diffrn_reflns_Laue_measured_fraction_full 1.000
_diffrn_reflns_Laue_measured_fraction_max 1.000
_diffrn_reflns_limit_h_max 11
_diffrn_reflns_limit_h_min -11
_diffrn_reflns_limit_k_max 12
_diffrn_reflns_limit_k_min -12
_diffrn_reflns_limit_l_max 17
_diffrn_reflns_limit_l_min -14
_diffrn_reflns_number 35879
_diffrn_reflns_point_group_measured_fraction_full 1.000
_diffrn_reflns_point_group_measured_fraction_max 1.000
_diffrn_reflns_theta_full 67.080
_diffrn_reflns_theta_max 67.080
_diffrn_reflns_theta_min 3.048
_diffrn_source 'micro-focus sealed X-ray tube'
_exptl_absorpt_coefficient_mu 9.702
_exptl_absorpt_correction_T_max 1.000
_exptl_absorpt_correction_T_min 0.756
_exptl_absorpt_correction_type gaussian
_exptl_absorpt_process_details 'CrysAlisPro [1]'
_exptl_crystal_colour colourless
_exptl_crystal_density_diffrn 1.654
_exptl_crystal_description prism
_exptl_crystal_F_000 744
_exptl_crystal_size_max 0.158
_exptl_crystal_size_mid 0.076
_exptl_crystal_size_min 0.055
_refine_diff_density_max 0.301
_refine_diff_density_min -0.728
_refine_diff_density_rms 0.074
_refine_ls_extinction_coef .
_refine_ls_extinction_method none
_refine_ls_goodness_of_fit_ref 1.045
_refine_ls_hydrogen_treatment constr
_refine_ls_matrix_type full
_refine_ls_number_parameters 361
_refine_ls_number_reflns 5393
_refine_ls_number_restraints 0
_refine_ls_restrained_S_all 1.045
_refine_ls_R_factor_all 0.0178
_refine_ls_R_factor_gt 0.0175
_refine_ls_shift/su_max 0.003
_refine_ls_shift/su_mean 0.000
_refine_ls_structure_factor_coef Fsqd
_refine_ls_weighting_details 'w=1/[\s^2^(Fo^2^)+(0.0255P)^2^+1.2278P] where P=(Fo^2^+2Fc^2^)/3'
_refine_ls_weighting_scheme calc
_refine_ls_wR_factor_gt 0.0468
_refine_ls_wR_factor_ref 0.0469
_reflns_Friedel_coverage 0.000
_reflns_Friedel_fraction_full .
_reflns_Friedel_fraction_max .
_reflns_number_gt 5331
_reflns_number_total 5393
_reflns_threshold_expression 'I > 2\s(I)'
_cod_data_source_file suppl_ncrs-2020-0138_suppl.cif
_cod_data_source_block shelx
_cod_database_code 8105350
_shelx_shelxl_version_number 2018/3
_shelx_space_group_comment
;
The symmetry employed for this shelxl refinement is uniquely defined
by the following loop, which should always be used as a source of
symmetry information in preference to the above space-group names.
They are only intended as comments.
;
_shelx_estimated_absorpt_t_min 0.309
_shelx_estimated_absorpt_t_max 0.617

loop_
_space_group_symop_operation_xyz
'x, y, z'
'-x, -y, -z'

loop_
_atom_site_label
_atom_site_type_symbol
_atom_site_fract_x
_atom_site_fract_y
_atom_site_fract_z
_atom_site_U_iso_or_equiv
_atom_site_adp_type
_atom_site_occupancy
_atom_site_site_symmetry_order
_atom_site_calc_flag
_atom_site_refinement_flags_posn
_atom_site_refinement_flags_adp
_atom_site_refinement_flags_occupancy
_atom_site_disorder_assembly
_atom_site_disorder_group
Sn Sn 0.78069(2) 0.55247(2) 0.73706(2) 0.01062(5) Uani 1 1 d . . . . .
As As 0.69267(2) 0.21868(2) 0.76382(2) 0.00971(6) Uani 1 1 d . . . . .
Br1 Br 0.87976(2) 0.75872(2) 0.66552(2) 0.01932(6) Uani 1 1 d . . . . .
O1 O 0.69163(14) 0.37567(13) 0.79001(9) 0.0131(3) Uani 1 1 d . . . . .
C1 C 0.6651(2) 0.44394(18) 0.60825(13) 0.0128(4) Uani 1 1 d . . . . .
C2 C 0.5188(2) 0.4096(2) 0.59939(14) 0.0170(4) Uani 1 1 d . . . . .
H2 H 0.470875 0.439276 0.649927 0.020 Uiso 1 1 calc R U . . .
C3 C 0.4420(2) 0.3326(2) 0.51763(15) 0.0223(5) Uani 1 1 d . . . . .
H3 H 0.342152 0.311435 0.511968 0.027 Uiso 1 1 calc R U . . .
C4 C 0.5110(3) 0.2870(2) 0.44464(15) 0.0231(5) Uani 1 1 d . . . . .
H4 H 0.458781 0.233455 0.388917 0.028 Uiso 1 1 calc R U . . .
C5 C 0.6570(3) 0.3195(2) 0.45267(15) 0.0222(5) Uani 1 1 d . . . . .
H5 H 0.704572 0.287004 0.402748 0.027 Uiso 1 1 calc R U . . .
C6 C 0.7335(2) 0.3993(2) 0.53358(14) 0.0174(4) Uani 1 1 d . . . . .
H6 H 0.833255 0.423715 0.538001 0.021 Uiso 1 1 calc R U . . .
C7 C 0.9875(2) 0.53195(18) 0.77377(13) 0.0138(4) Uani 1 1 d . . . . .
C8 C 1.0990(2) 0.5641(2) 0.72234(15) 0.0181(4) Uani 1 1 d . . . . .
H8 H 1.084950 0.598993 0.670421 0.022 Uiso 1 1 calc R U . . .
C9 C 1.2304(2) 0.5454(2) 0.74644(17) 0.0241(5) Uani 1 1 d . . . . .
H9 H 1.305319 0.567521 0.710944 0.029 Uiso 1 1 calc R U . . .
C10 C 1.2523(2) 0.4945(2) 0.82198(17) 0.0245(5) Uani 1 1 d . . . . .
H10 H 1.342130 0.481936 0.838326 0.029 Uiso 1 1 calc R U . . .
C11 C 1.1424(2) 0.4620(2) 0.87383(15) 0.0207(4) Uani 1 1 d . . . . .
H11 H 1.156961 0.426572 0.925439 0.025 Uiso 1 1 calc R U . . .
C12 C 1.0119(2) 0.48123(19) 0.85021(14) 0.0162(4) Uani 1 1 d . . . . .
H12 H 0.937707 0.459715 0.886401 0.019 Uiso 1 1 calc R U . . .
C13 C 0.6917(2) 0.65907(19) 0.84714(13) 0.0127(4) Uani 1 1 d . . . . .
C14 C 0.6474(2) 0.60513(19) 0.92056(14) 0.0159(4) Uani 1 1 d . . . . .
H14 H 0.646868 0.517112 0.918440 0.019 Uiso 1 1 calc R U . . .
C15 C 0.6040(2) 0.6784(2) 0.99664(14) 0.0198(4) Uani 1 1 d . . . . .
H15 H 0.574648 0.640148 1.046027 0.024 Uiso 1 1 calc R U . . .
C16 C 0.6034(2) 0.8065(2) 1.00092(14) 0.0181(4) Uani 1 1 d . . . . .
H16 H 0.574089 0.856503 1.053098 0.022 Uiso 1 1 calc R U . . .
C17 C 0.6460(2) 0.8614(2) 0.92854(15) 0.0205(4) Uani 1 1 d . . . . .
H17 H 0.645558 0.949286 0.930939 0.025 Uiso 1 1 calc R U . . .
C18 C 0.6893(2) 0.7883(2) 0.85240(14) 0.0187(4) Uani 1 1 d . . . . .
H18 H 0.717795 0.826951 0.803028 0.022 Uiso 1 1 calc R U . . .
C19 C 0.7680(2) 0.16074(19) 0.65139(13) 0.0133(4) Uani 1 1 d . . . . .
C20 C 0.6827(2) 0.0670(2) 0.57993(14) 0.0170(4) Uani 1 1 d . . . . .
H20 H 0.588107 0.029310 0.587122 0.020 Uiso 1 1 calc R U . . .
C21 C 0.7374(2) 0.0287(2) 0.49753(14) 0.0208(4) Uani 1 1 d . . . . .
H21 H 0.680067 -0.036182 0.448434 0.025 Uiso 1 1 calc R U . . .
C22 C 0.8749(2) 0.0847(2) 0.48676(14) 0.0201(4) Uani 1 1 d . . . . .
H22 H 0.911131 0.059244 0.429995 0.024 Uiso 1 1 calc R U . . .
C23 C 0.9601(2) 0.1783(2) 0.55919(15) 0.0190(4) Uani 1 1 d . . . . .
H23 H 1.054520 0.216347 0.551712 0.023 Uiso 1 1 calc R U . . .
C24 C 0.9078(2) 0.21616(19) 0.64194(14) 0.0157(4) Uani 1 1 d . . . . .
H24 H 0.966066 0.278993 0.691694 0.019 Uiso 1 1 calc R U . . .
C25 C 0.7981(2) 0.18617(18) 0.86439(13) 0.0128(4) Uani 1 1 d . . . . .
C26 C 0.9084(2) 0.1262(2) 0.85161(15) 0.0179(4) Uani 1 1 d . . . . .
H26 H 0.928468 0.091814 0.791238 0.021 Uiso 1 1 calc R U . . .
C27 C 0.9891(2) 0.1175(2) 0.92865(16) 0.0228(5) Uani 1 1 d . . . . .
H27 H 1.066662 0.079195 0.920912 0.027 Uiso 1 1 calc R U . . .
C28 C 0.9568(2) 0.1643(2) 1.01673(16) 0.0224(5) Uani 1 1 d . . . . .
H28 H 1.012568 0.158006 1.068909 0.027 Uiso 1 1 calc R U . . .
C29 C 0.8436(2) 0.2201(2) 1.02907(15) 0.0203(4) Uani 1 1 d . . . . .
H29 H 0.820044 0.249387 1.089398 0.024 Uiso 1 1 calc R U . . .
C30 C 0.7647(2) 0.23313(19) 0.95272(14) 0.0154(4) Uani 1 1 d . . . . .
H30 H 0.688841 0.273633 0.960667 0.018 Uiso 1 1 calc R U . . .
C31 C 0.5021(2) 0.12307(19) 0.75776(13) 0.0125(4) Uani 1 1 d . . . . .
C32 C 0.4716(2) -0.0060(2) 0.76344(14) 0.0175(4) Uani 1 1 d . . . . .
H32 H 0.544719 -0.049488 0.766518 0.021 Uiso 1 1 calc R U . . .
C33 C 0.3328(3) -0.0705(2) 0.76455(15) 0.0250(5) Uani 1 1 d . . . . .
H33 H 0.310563 -0.158785 0.768413 0.030 Uiso 1 1 calc R U . . .
C34 C 0.2268(2) -0.0068(2) 0.76006(15) 0.0272(5) Uani 1 1 d . . . . .
H34 H 0.132132 -0.051425 0.761224 0.033 Uiso 1 1 calc R U . . .
C35 C 0.2574(2) 0.1212(2) 0.75388(14) 0.0244(5) Uani 1 1 d . . . . .
H35 H 0.183873 0.164171 0.750373 0.029 Uiso 1 1 calc R U . . .
C36 C 0.3961(2) 0.1872(2) 0.75281(14) 0.0173(4) Uani 1 1 d . . . . .
H36 H 0.417873 0.275403 0.748731 0.021 Uiso 1 1 calc R U . . .

loop_
_atom_site_aniso_label
_atom_site_aniso_U_11
_atom_site_aniso_U_22
_atom_site_aniso_U_33
_atom_site_aniso_U_23
_atom_site_aniso_U_13
_atom_site_aniso_U_12
Sn 0.00986(7) 0.01020(7) 0.01102(7) 0.00229(5) 0.00113(5) 0.00111(5)
As 0.00932(10) 0.00894(10) 0.01082(10) 0.00221(8) 0.00253(8) 0.00190(8)
Br1 0.01822(11) 0.01797(11) 0.02079(11) 0.00858(8) 0.00232(8) -0.00137(8)
O1 0.0143(7) 0.0091(6) 0.0155(7) 0.0033(5) 0.0027(5) 0.0015(5)
C1 0.0163(10) 0.0106(9) 0.0117(9) 0.0042(7) -0.0004(7) 0.0026(7)
C2 0.0172(10) 0.0167(10) 0.0180(10) 0.0062(8) 0.0009(8) 0.0041(8)
C3 0.0177(11) 0.0208(11) 0.0260(12) 0.0089(9) -0.0048(9) -0.0016(9)
C4 0.0328(13) 0.0152(10) 0.0163(10) 0.0021(8) -0.0079(9) 0.0000(9)
C5 0.0341(13) 0.0192(11) 0.0145(10) 0.0037(8) 0.0048(9) 0.0086(9)
C6 0.0189(10) 0.0177(10) 0.0171(10) 0.0062(8) 0.0025(8) 0.0054(8)
C7 0.0122(9) 0.0093(9) 0.0167(10) -0.0011(7) -0.0004(8) 0.0008(7)
C8 0.0165(10) 0.0170(10) 0.0212(10) 0.0040(8) 0.0042(8) 0.0048(8)
C9 0.0171(11) 0.0215(11) 0.0350(13) 0.0062(9) 0.0086(9) 0.0064(9)
C10 0.0161(11) 0.0188(11) 0.0394(13) 0.0051(10) -0.0001(9) 0.0080(9)
C11 0.0224(11) 0.0138(10) 0.0237(11) 0.0032(8) -0.0049(9) 0.0030(8)
C12 0.0146(10) 0.0126(9) 0.0185(10) 0.0017(8) -0.0003(8) 0.0003(8)
C13 0.0105(9) 0.0123(9) 0.0134(9) 0.0006(7) 0.0008(7) 0.0012(7)
C14 0.0175(10) 0.0129(9) 0.0184(10) 0.0047(8) 0.0033(8) 0.0046(8)
C15 0.0239(11) 0.0197(11) 0.0170(10) 0.0064(8) 0.0061(8) 0.0049(9)
C16 0.0175(10) 0.0188(10) 0.0160(10) -0.0008(8) 0.0024(8) 0.0048(8)
C17 0.0254(11) 0.0138(10) 0.0241(11) 0.0045(8) 0.0048(9) 0.0082(9)
C18 0.0239(11) 0.0159(10) 0.0184(10) 0.0066(8) 0.0046(9) 0.0061(9)
C19 0.0160(10) 0.0118(9) 0.0142(9) 0.0043(7) 0.0054(8) 0.0055(8)
C20 0.0150(10) 0.0193(10) 0.0167(10) 0.0041(8) 0.0038(8) 0.0038(8)
C21 0.0225(11) 0.0222(11) 0.0153(10) -0.0003(8) 0.0010(8) 0.0053(9)
C22 0.0244(11) 0.0234(11) 0.0158(10) 0.0038(8) 0.0094(9) 0.0114(9)
C23 0.0158(10) 0.0211(11) 0.0227(11) 0.0073(9) 0.0090(8) 0.0061(8)
C24 0.0155(10) 0.0140(9) 0.0172(10) 0.0023(8) 0.0026(8) 0.0041(8)
C25 0.0117(9) 0.0109(9) 0.0159(9) 0.0057(7) 0.0009(7) 0.0005(7)
C26 0.0170(10) 0.0161(10) 0.0234(11) 0.0085(8) 0.0060(8) 0.0049(8)
C27 0.0159(10) 0.0222(11) 0.0344(12) 0.0141(9) 0.0020(9) 0.0059(9)
C28 0.0207(11) 0.0187(10) 0.0263(11) 0.0099(9) -0.0078(9) 0.0001(9)
C29 0.0274(12) 0.0134(10) 0.0165(10) 0.0033(8) -0.0030(9) -0.0004(9)
C30 0.0168(10) 0.0118(9) 0.0168(10) 0.0031(8) 0.0007(8) 0.0026(8)
C31 0.0109(9) 0.0141(9) 0.0099(9) 0.0007(7) 0.0025(7) -0.0006(7)
C32 0.0231(11) 0.0137(10) 0.0135(9) 0.0006(8) 0.0059(8) 0.0017(8)
C33 0.0325(13) 0.0157(10) 0.0178(10) -0.0015(8) 0.0087(9) -0.0083(9)
C34 0.0177(11) 0.0364(13) 0.0155(10) -0.0021(9) 0.0048(9) -0.0107(10)
C35 0.0125(10) 0.0404(14) 0.0186(11) 0.0052(10) 0.0023(8) 0.0045(10)
C36 0.0154(10) 0.0209(10) 0.0156(10) 0.0048(8) 0.0031(8) 0.0037(8)

loop_
_atom_type_symbol
_atom_type_description
_atom_type_scat_dispersion_real
_atom_type_scat_dispersion_imag
_atom_type_scat_source
C C 0.0181 0.0091 'International Tables Vol C Tables 4.2.6.8 and 6.1.1.4'
H H 0.0000 0.0000 'International Tables Vol C Tables 4.2.6.8 and 6.1.1.4'
As As -0.9300 1.0051 'International Tables Vol C Tables 4.2.6.8 and 6.1.1.4'
Br Br -0.6763 1.2805 'International Tables Vol C Tables 4.2.6.8 and 6.1.1.4'
O O 0.0492 0.0322 'International Tables Vol C Tables 4.2.6.8 and 6.1.1.4'
Sn Sn 0.0259 5.4591 'International Tables Vol C Tables 4.2.6.8 and 6.1.1.4'

loop_
_geom_angle_atom_site_label_1
_geom_angle_atom_site_label_2
_geom_angle_atom_site_label_3
_geom_angle
_geom_angle_site_symmetry_1
_geom_angle_site_symmetry_3
C1 Sn C7 120.16(7) . .
C1 Sn C13 124.06(7) . .
C7 Sn C13 114.86(7) . .
C1 Sn O1 85.54(6) . .
C7 Sn O1 88.52(6) . .
C13 Sn O1 86.55(6) . .
C1 Sn Br1 91.65(5) . .
C7 Sn Br1 93.09(5) . .
C13 Sn Br1 94.87(5) . .
O1 Sn Br1 177.18(3) . .
O1 As C31 106.45(8) . .
O1 As C25 107.69(7) . .
C31 As C25 107.76(8) . .
O1 As C19 115.55(7) . .
C31 As C19 109.79(8) . .
C25 As C19 109.31(8) . .
As O1 Sn 136.77(7) . .
C2 C1 C6 118.77(18) . .
C2 C1 Sn 120.09(14) . .
C6 C1 Sn 121.02(15) . .
C1 C2 C3 120.9(2) . .
C1 C2 H2 119.6 . .
C3 C2 H2 119.6 . .
C4 C3 C2 119.8(2) . .
C4 C3 H3 120.1 . .
C2 C3 H3 120.1 . .
C3 C4 C5 120.0(2) . .
C3 C4 H4 120.0 . .
C5 C4 H4 120.0 . .
C6 C5 C4 120.1(2) . .
C6 C5 H5 120.0 . .
C4 C5 H5 120.0 . .
C5 C6 C1 120.4(2) . .
C5 C6 H6 119.8 . .
C1 C6 H6 119.8 . .
C12 C7 C8 118.24(19) . .
C12 C7 Sn 119.47(14) . .
C8 C7 Sn 122.27(15) . .
C9 C8 C7 120.6(2) . .
C9 C8 H8 119.7 . .
C7 C8 H8 119.7 . .
C8 C9 C10 120.3(2) . .
C8 C9 H9 119.9 . .
C10 C9 H9 119.9 . .
C9 C10 C11 119.8(2) . .
C9 C10 H10 120.1 . .
C11 C10 H10 120.1 . .
C12 C11 C10 120.0(2) . .
C12 C11 H11 120.0 . .
C10 C11 H11 120.0 . .
C11 C12 C7 121.07(19) . .
C11 C12 H12 119.5 . .
C7 C12 H12 119.5 . .
C18 C13 C14 117.77(18) . .
C18 C13 Sn 121.21(14) . .
C14 C13 Sn 120.71(14) . .
C15 C14 C13 120.96(19) . .
C15 C14 H14 119.5 . .
C13 C14 H14 119.5 . .
C16 C15 C14 120.43(19) . .
C16 C15 H15 119.8 . .
C14 C15 H15 119.8 . .
C15 C16 C17 119.45(19) . .
C15 C16 H16 120.3 . .
C17 C16 H16 120.3 . .
C18 C17 C16 120.21(19) . .
C18 C17 H17 119.9 . .
C16 C17 H17 119.9 . .
C17 C18 C13 121.18(19) . .
C17 C18 H18 119.4 . .
C13 C18 H18 119.4 . .
C20 C19 C24 120.93(18) . .
C20 C19 As 119.79(15) . .
C24 C19 As 119.26(15) . .
C19 C20 C21 119.25(19) . .
C19 C20 H20 120.4 . .
C21 C20 H20 120.4 . .
C22 C21 C20 120.3(2) . .
C22 C21 H21 119.8 . .
C20 C21 H21 119.8 . .
C21 C22 C23 120.02(19) . .
C21 C22 H22 120.0 . .
C23 C22 H22 120.0 . .
C24 C23 C22 120.27(19) . .
C24 C23 H23 119.9 . .
C22 C23 H23 119.9 . .
C23 C24 C19 119.17(19) . .
C23 C24 H24 120.4 . .
C19 C24 H24 120.4 . .
C26 C25 C30 120.96(19) . .
C26 C25 As 122.25(15) . .
C30 C25 As 116.67(15) . .
C25 C26 C27 119.0(2) . .
C25 C26 H26 120.5 . .
C27 C26 H26 120.5 . .
C26 C27 C28 120.4(2) . .
C26 C27 H27 119.8 . .
C28 C27 H27 119.8 . .
C29 C28 C27 120.4(2) . .
C29 C28 H28 119.8 . .
C27 C28 H28 119.8 . .
C28 C29 C30 119.7(2) . .
C28 C29 H29 120.1 . .
C30 C29 H29 120.1 . .
C29 C30 C25 119.45(19) . .
C29 C30 H30 120.3 . .
C25 C30 H30 120.3 . .
C36 C31 C32 120.90(18) . .
C36 C31 As 118.57(15) . .
C32 C31 As 120.43(15) . .
C33 C32 C31 119.1(2) . .
C33 C32 H32 120.5 . .
C31 C32 H32 120.5 . .
C34 C33 C32 120.2(2) . .
C34 C33 H33 119.9 . .
C32 C33 H33 119.9 . .
C35 C34 C33 120.6(2) . .
C35 C34 H34 119.7 . .
C33 C34 H34 119.7 . .
C34 C35 C36 119.9(2) . .
C34 C35 H35 120.1 . .
C36 C35 H35 120.1 . .
C31 C36 C35 119.4(2) . .
C31 C36 H36 120.3 . .
C35 C36 H36 120.3 . .

loop_
_geom_bond_atom_site_label_1
_geom_bond_atom_site_label_2
_geom_bond_distance
_geom_bond_site_symmetry_2
Sn C1 2.1326(19) .
Sn C7 2.147(2) .
Sn C13 2.1514(19) .
Sn O1 2.2493(13) .
Sn Br1 2.6983(2) .
As O1 1.6709(13) .
As C31 1.9115(19) .
As C25 1.9150(19) .
As C19 1.9160(19) .
C1 C2 1.392(3) .
C1 C6 1.392(3) .
C2 C3 1.389(3) .
C2 H2 0.9500 .
C3 C4 1.380(3) .
C3 H3 0.9500 .
C4 C5 1.390(3) .
C4 H4 0.9500 .
C5 C6 1.388(3) .
C5 H5 0.9500 .
C6 H6 0.9500 .
C7 C12 1.401(3) .
C7 C8 1.398(3) .
C8 C9 1.391(3) .
C8 H8 0.9500 .
C9 C10 1.385(3) .
C9 H9 0.9500 .
C10 C11 1.391(3) .
C10 H10 0.9500 .
C11 C12 1.384(3) .
C11 H11 0.9500 .
C12 H12 0.9500 .
C13 C18 1.397(3) .
C13 C14 1.397(3) .
C14 C15 1.389(3) .
C14 H14 0.9500 .
C15 C16 1.384(3) .
C15 H15 0.9500 .
C16 C17 1.384(3) .
C16 H16 0.9500 .
C17 C18 1.389(3) .
C17 H17 0.9500 .
C18 H18 0.9500 .
C19 C20 1.386(3) .
C19 C24 1.398(3) .
C20 C21 1.392(3) .
C20 H20 0.9500 .
C21 C22 1.385(3) .
C21 H21 0.9500 .
C22 C23 1.395(3) .
C22 H22 0.9500 .
C23 C24 1.384(3) .
C23 H23 0.9500 .
C24 H24 0.9500 .
C25 C26 1.389(3) .
C25 C30 1.396(3) .
C26 C27 1.392(3) .
C26 H26 0.9500 .
C27 C28 1.388(3) .
C27 H27 0.9500 .
C28 C29 1.387(3) .
C28 H28 0.9500 .
C29 C30 1.392(3) .
C29 H29 0.9500 .
C30 H30 0.9500 .
C31 C36 1.387(3) .
C31 C32 1.390(3) .
C32 C33 1.389(3) .
C32 H32 0.9500 .
C33 C34 1.383(4) .
C33 H33 0.9500 .
C34 C35 1.380(4) .
C34 H34 0.9500 .
C35 C36 1.392(3) .
C35 H35 0.9500 .
C36 H36 0.9500 .

loop_
_geom_torsion_atom_site_label_1
_geom_torsion_atom_site_label_2
_geom_torsion_atom_site_label_3
_geom_torsion_atom_site_label_4
_geom_torsion
_geom_torsion_site_symmetry_1
_geom_torsion_site_symmetry_2
_geom_torsion_site_symmetry_3
_geom_torsion_site_symmetry_4
C31 As O1 Sn -131.67(11) . . . .
C25 As O1 Sn 112.99(11) . . . .
C19 As O1 Sn -9.50(14) . . . .
C6 C1 C2 C3 -0.2(3) . . . .
Sn C1 C2 C3 -176.25(15) . . . .
C1 C2 C3 C4 1.4(3) . . . .
C2 C3 C4 C5 -0.8(3) . . . .
C3 C4 C5 C6 -1.0(3) . . . .
C4 C5 C6 C1 2.2(3) . . . .
C2 C1 C6 C5 -1.6(3) . . . .
Sn C1 C6 C5 174.46(15) . . . .
C12 C7 C8 C9 0.3(3) . . . .
Sn C7 C8 C9 -177.82(16) . . . .
C7 C8 C9 C10 0.0(3) . . . .
C8 C9 C10 C11 0.1(3) . . . .
C9 C10 C11 C12 -0.4(3) . . . .
C10 C11 C12 C7 0.7(3) . . . .
C8 C7 C12 C11 -0.7(3) . . . .
Sn C7 C12 C11 177.51(15) . . . .
C18 C13 C14 C15 -0.7(3) . . . .
Sn C13 C14 C15 172.97(16) . . . .
C13 C14 C15 C16 0.3(3) . . . .
C14 C15 C16 C17 0.2(3) . . . .
C15 C16 C17 C18 -0.2(3) . . . .
C16 C17 C18 C13 -0.3(3) . . . .
C14 C13 C18 C17 0.8(3) . . . .
Sn C13 C18 C17 -172.91(16) . . . .
C24 C19 C20 C21 -0.5(3) . . . .
As C19 C20 C21 177.97(16) . . . .
C19 C20 C21 C22 -0.7(3) . . . .
C20 C21 C22 C23 1.1(3) . . . .
C21 C22 C23 C24 -0.2(3) . . . .
C22 C23 C24 C19 -1.0(3) . . . .
C20 C19 C24 C23 1.4(3) . . . .
As C19 C24 C23 -177.15(15) . . . .
C30 C25 C26 C27 -2.2(3) . . . .
As C25 C26 C27 173.67(15) . . . .
C25 C26 C27 C28 2.0(3) . . . .
C26 C27 C28 C29 0.1(3) . . . .
C27 C28 C29 C30 -2.1(3) . . . .
C28 C29 C30 C25 1.9(3) . . . .
C26 C25 C30 C29 0.3(3) . . . .
As C25 C30 C29 -175.84(15) . . . .
C36 C31 C32 C33 -0.3(3) . . . .
As C31 C32 C33 176.07(15) . . . .
C31 C32 C33 C34 0.0(3) . . . .
C32 C33 C34 C35 0.4(3) . . . .
C33 C34 C35 C36 -0.5(3) . . . .
C32 C31 C36 C35 0.2(3) . . . .
As C31 C36 C35 -176.21(15) . . . .
C34 C35 C36 C31 0.2(3) . . . .
